data_4104604
loop_
_publ_author_name
'Arne Bernsdorf'
'Harald Brand'
'Robert Hellmann'
'Martin K\"ockerling'
'Axel Schulz'
'Alexander Villinger'
'Karsten Voss'

_publ_contact_author_address
;
Universit\"at Rostock
Institut f\"ur Chemie
Abteilung f\"ur Anorganische Chemie
Albert-Einstein-Strasse 3a 
18059 Rostock
Bundesrepublik Deutschland
;
_publ_contact_author_email axel.schulz@uni-rostock.de
_publ_contact_author_fax '+49 (0)381/498-6382'
_publ_contact_author_name 'Axel Schulz'
_publ_contact_author_phone '+49 (0)381/498-6400'
_publ_section_title
;
 Synthesis, Structure, and Bonding of Weakly Coordinating Anions Based on
 CN Adducts
;
_journal_name_full 'Journal of the American Chemical Society'
_journal_page_first 8958
_journal_page_last 8970
_journal_paper_doi 10.1021/ja902450b
_journal_volume 131
_journal_year 2009
_chemical_formula_moiety 'C38 B2 F30 N3 -, Ag C12 H30 O3 +'
_chemical_formula_sum 'C50 H30 Ag B2 F30 N3 O3'
_chemical_formula_weight 1420.26
_chemical_name_systematic
;
 ?
;
_space_group_IT_number 2
_symmetry_cell_setting triclinic
_symmetry_Int_Tables_number 2
_symmetry_space_group_name_Hall '-P 1'
_symmetry_space_group_name_H-M 'P -1'
_atom_sites_solution_hydrogens geom
_atom_sites_solution_primary direct
_atom_sites_solution_secondary difmap
_audit_author_name 'Villinger, A.'
_audit_creation_method SHELXL-97
_cell_angle_alpha 78.87(3)
_cell_angle_beta 83.65(3)
_cell_angle_gamma 88.61(3)
_cell_formula_units_Z 2
_cell_length_a 9.3129(19)
_cell_length_b 12.772(3)
_cell_length_c 23.118(5)
_cell_measurement_reflns_used 9792
_cell_measurement_temperature 173(2)
_cell_measurement_theta_max 64.835
_cell_measurement_theta_min 4.902
_cell_volume 2681.5(11)
_computing_cell_refinement 'Bruker Apex v2.0-2'
_computing_data_collection 'Bruker Apex v2.0-2'
_computing_data_reduction 'Bruker SAINT'
_computing_molecular_graphics 'ORTEP-3 (Farrugia, 1997)'
_computing_publication_material SHELXL-97
_computing_structure_refinement 'SHELXL-97 (Sheldrick, 1997)'
_computing_structure_solution 'SHELXS-97 (Sheldrick, 1997)'
_diffrn_ambient_temperature 173(2)
_diffrn_measured_fraction_theta_full 0.997
_diffrn_measured_fraction_theta_max 0.997
_diffrn_measurement_device_type 'Bruker-Nonius Apex X8-CCD-diffractometer'
_diffrn_measurement_method '\w scans'
_diffrn_radiation_monochromator graphite
_diffrn_radiation_source 'sealed tube'
_diffrn_radiation_type MoK\a
_diffrn_radiation_wavelength 0.71073
_diffrn_reflns_av_R_equivalents 0.0214
_diffrn_reflns_av_sigmaI/netI 0.0181
_diffrn_reflns_limit_h_max 13
_diffrn_reflns_limit_h_min -12
_diffrn_reflns_limit_k_max 17
_diffrn_reflns_limit_k_min -17
_diffrn_reflns_limit_l_max 30
_diffrn_reflns_limit_l_min -32
_diffrn_reflns_number 61702
_diffrn_reflns_theta_full 30.00
_diffrn_reflns_theta_max 30.00
_diffrn_reflns_theta_min 2.73
_exptl_absorpt_coefficient_mu 0.527
_exptl_absorpt_correction_T_max 0.9157
_exptl_absorpt_correction_T_min 0.7748
_exptl_absorpt_correction_type multi-scan
_exptl_absorpt_process_details '(SADABS; Sheldrick, 2004)'
_exptl_crystal_colour colourless
_exptl_crystal_density_diffrn 1.759
_exptl_crystal_description block
_exptl_crystal_F_000 1404
_exptl_crystal_size_max 0.51
_exptl_crystal_size_mid 0.47
_exptl_crystal_size_min 0.17
_refine_diff_density_max 1.061
_refine_diff_density_min -0.519
_refine_diff_density_rms 0.068
_refine_ls_extinction_method none
_refine_ls_goodness_of_fit_ref 1.053
_refine_ls_hydrogen_treatment constr
_refine_ls_matrix_type full
_refine_ls_number_parameters 808
_refine_ls_number_reflns 15577
_refine_ls_number_restraints 0
_refine_ls_restrained_S_all 1.053
_refine_ls_R_factor_all 0.0358
_refine_ls_R_factor_gt 0.0310
_refine_ls_shift/su_max 0.001
_refine_ls_shift/su_mean 0.000
_refine_ls_structure_factor_coef Fsqd
_refine_ls_weighting_details 'calc w=1/[\s^2^(Fo^2^)+(0.0458P)^2^+1.4168P] where P=(Fo^2^+2Fc^2^)/3'
_refine_ls_weighting_scheme calc
_refine_ls_wR_factor_gt 0.0828
_refine_ls_wR_factor_ref 0.0853
_reflns_number_gt 13962
_reflns_number_total 15577
_reflns_threshold_expression >2sigma(I)
_cod_data_source_file ja902450b_si_001_2.cif
_cod_data_source_block ag_dca
_cod_original_cell_volume 2681.4(9)
_cod_database_code 4104604

loop_
_symmetry_equiv_pos_as_xyz
'x, y, z'
'-x, -y, -z'

loop_
_atom_site_label
_atom_site_type_symbol
_atom_site_fract_x
_atom_site_fract_y
_atom_site_fract_z
_atom_site_U_iso_or_equiv
_atom_site_adp_type
_atom_site_occupancy
_atom_site_symmetry_multiplicity
_atom_site_calc_flag
_atom_site_refinement_flags
N1 N 0.55770(13) 1.03018(9) 0.26888(5) 0.0180(2) Uani 1 1 d .
N2 N 0.45213(12) 0.87388(9) 0.33554(5) 0.0169(2) Uani 1 1 d .
N3 N 0.71961(12) 1.04103(9) 0.17831(5) 0.0170(2) Uani 1 1 d .
B1 B 0.36557(16) 0.78915(11) 0.38322(6) 0.0158(2) Uani 1 1 d .
B2 B 0.81644(15) 1.03548(11) 0.11922(6) 0.0142(2) Uani 1 1 d .
C1 C 0.50461(13) 0.94443(10) 0.30264(6) 0.0150(2) Uani 1 1 d .
C2 C 0.64281(13) 1.02963(10) 0.22125(6) 0.0148(2) Uani 1 1 d .
C3 C 0.39220(16) 0.82082(10) 0.44691(6) 0.0200(2) Uani 1 1 d .
C4 C 0.53224(18) 0.83580(11) 0.45906(7) 0.0250(3) Uani 1 1 d .
C5 C 0.5671(2) 0.86616(12) 0.51038(7) 0.0322(4) Uani 1 1 d .
C6 C 0.4583(3) 0.88140(12) 0.55273(7) 0.0362(4) Uani 1 1 d .
C7 C 0.3187(2) 0.86594(13) 0.54394(7) 0.0352(4) Uani 1 1 d .
C8 C 0.28750(19) 0.83539(12) 0.49158(7) 0.0269(3) Uani 1 1 d .
C9 C 0.43141(13) 0.67064(10) 0.38181(6) 0.0156(2) Uani 1 1 d .
C10 C 0.52711(14) 0.64195(11) 0.33728(6) 0.0180(2) Uani 1 1 d .
C11 C 0.57790(15) 0.53908(12) 0.33888(7) 0.0228(3) Uani 1 1 d .
C12 C 0.53280(16) 0.45977(11) 0.38602(7) 0.0228(3) Uani 1 1 d .
C13 C 0.43626(16) 0.48342(11) 0.43113(7) 0.0219(3) Uani 1 1 d .
C14 C 0.38908(15) 0.58721(11) 0.42810(6) 0.0196(2) Uani 1 1 d .
C15 C 0.20103(14) 0.80476(10) 0.36459(6) 0.0176(2) Uani 1 1 d .
C16 C 0.11865(15) 0.72919(11) 0.34796(7) 0.0216(3) Uani 1 1 d .
C17 C -0.01466(16) 0.75017(14) 0.32669(7) 0.0281(3) Uani 1 1 d .
C18 C -0.07096(16) 0.85119(14) 0.32108(7) 0.0301(3) Uani 1 1 d .
C19 C 0.00500(17) 0.92915(13) 0.33759(7) 0.0288(3) Uani 1 1 d .
C20 C 0.13690(16) 0.90504(11) 0.35896(6) 0.0223(3) Uani 1 1 d .
C21 C 0.73165(13) 0.95653(10) 0.08690(6) 0.0155(2) Uani 1 1 d .
C22 C 0.68895(14) 0.85664(11) 0.11871(6) 0.0195(2) Uani 1 1 d .
C23 C 0.62035(15) 0.78324(11) 0.09501(8) 0.0245(3) Uani 1 1 d .
C24 C 0.59085(15) 0.80762(12) 0.03641(8) 0.0250(3) Uani 1 1 d .
C25 C 0.63063(14) 0.90522(12) 0.00269(7) 0.0209(3) Uani 1 1 d .
C26 C 0.69863(13) 0.97710(10) 0.02834(6) 0.0169(2) Uani 1 1 d .
C27 C 0.83327(13) 1.15684(10) 0.08088(5) 0.0141(2) Uani 1 1 d .
C28 C 0.95818(14) 1.19326(10) 0.04552(6) 0.0160(2) Uani 1 1 d .
C29 C 0.97430(14) 1.29467(11) 0.01125(6) 0.0182(2) Uani 1 1 d .
C30 C 0.86098(16) 1.36526(10) 0.01065(6) 0.0199(2) Uani 1 1 d .
C31 C 0.73393(15) 1.33346(10) 0.04505(6) 0.0193(2) Uani 1 1 d .
C32 C 0.72245(14) 1.23154(10) 0.07862(6) 0.0167(2) Uani 1 1 d .
C33 C 0.97087(13) 0.98652(10) 0.14044(6) 0.0148(2) Uani 1 1 d .
C34 C 1.04132(14) 1.03344(10) 0.17906(6) 0.0168(2) Uani 1 1 d .
C35 C 1.17345(15) 1.00079(11) 0.19810(6) 0.0197(2) Uani 1 1 d .
C36 C 1.24248(15) 0.91551(12) 0.17863(6) 0.0207(3) Uani 1 1 d .
C37 C 1.17775(14) 0.86568(11) 0.14040(6) 0.0186(2) Uani 1 1 d .
C38 C 1.04552(14) 0.90170(10) 0.12200(6) 0.0158(2) Uani 1 1 d .
F1 F 0.64369(10) 0.82109(8) 0.41964(4) 0.0310(2) Uani 1 1 d .
F2 F 0.70441(14) 0.88153(9) 0.51847(5) 0.0447(3) Uani 1 1 d .
F3 F 0.48908(18) 0.91152(9) 0.60296(5) 0.0509(3) Uani 1 1 d .
F4 F 0.21235(17) 0.87977(11) 0.58528(5) 0.0526(3) Uani 1 1 d .
F5 F 0.14833(12) 0.81989(9) 0.48638(4) 0.0354(2) Uani 1 1 d .
F6 F 0.57326(10) 0.71347(7) 0.28855(4) 0.02585(18) Uani 1 1 d .
F7 F 0.66872(12) 0.51564(8) 0.29398(5) 0.0363(2) Uani 1 1 d .
F8 F 0.58058(11) 0.35977(7) 0.38790(5) 0.0326(2) Uani 1 1 d .
F9 F 0.38879(12) 0.40608(7) 0.47671(4) 0.0325(2) Uani 1 1 d .
F10 F 0.29194(11) 0.60508(7) 0.47270(4) 0.0292(2) Uani 1 1 d .
F11 F 0.16476(10) 0.62791(7) 0.35135(5) 0.0293(2) Uani 1 1 d .
F12 F -0.08770(11) 0.67272(10) 0.31107(6) 0.0411(3) Uani 1 1 d .
F13 F -0.19803(11) 0.87309(10) 0.29944(5) 0.0436(3) Uani 1 1 d .
F14 F -0.04815(13) 1.02808(9) 0.33203(5) 0.0420(3) Uani 1 1 d .
F15 F 0.20660(11) 0.98468(7) 0.37406(4) 0.0293(2) Uani 1 1 d .
F16 F 0.71907(10) 0.82616(7) 0.17565(4) 0.02556(18) Uani 1 1 d .
F17 F 0.58573(11) 0.68739(7) 0.12816(5) 0.0358(2) Uani 1 1 d .
F18 F 0.52721(11) 0.73634(8) 0.01236(6) 0.0373(2) Uani 1 1 d .
F19 F 0.60688(10) 0.92928(8) -0.05500(4) 0.02830(19) Uani 1 1 d .
F20 F 0.73419(9) 1.07043(7) -0.00823(4) 0.02160(16) Uani 1 1 d .
F21 F 1.07301(9) 1.12886(7) 0.04196(4) 0.02237(17) Uani 1 1 d .
F22 F 1.09933(10) 1.32409(7) -0.02088(4) 0.02594(18) Uani 1 1 d .
F23 F 0.87337(11) 1.46296(7) -0.02282(4) 0.02867(19) Uani 1 1 d .
F24 F 0.62339(10) 1.40204(7) 0.04545(5) 0.0288(2) Uani 1 1 d .
F25 F 0.59412(9) 1.20629(7) 0.11016(4) 0.02340(17) Uani 1 1 d .
F26 F 0.98089(9) 1.11807(7) 0.19908(4) 0.02206(16) Uani 1 1 d .
F27 F 1.23548(10) 1.05138(8) 0.23477(4) 0.02671(18) Uani 1 1 d .
F28 F 1.37101(10) 0.88282(8) 0.19601(4) 0.0295(2) Uani 1 1 d .
F29 F 1.24404(10) 0.78388(7) 0.12029(4) 0.02543(18) Uani 1 1 d .
F30 F 0.99361(9) 0.85023(7) 0.08313(4) 0.02003(16) Uani 1 1 d .
Ag Ag 0.921605(11) 0.600587(9) 0.746892(5) 0.02449(4) Uani 1 1 d .
O1 O 1.13369(11) 0.58419(8) 0.78743(5) 0.02029(19) Uani 1 1 d .
C39 C 1.22159(17) 0.67620(12) 0.78143(7) 0.0256(3) Uani 1 1 d .
H20A H 1.3242 0.6548 0.7832 0.031 Uiso 1 1 calc R
H20B H 1.1922 0.7148 0.8141 0.031 Uiso 1 1 calc R
C40 C 1.20300(18) 0.74735(12) 0.72242(7) 0.0258(3) Uani 1 1 d .
H19A H 1.2351 0.7092 0.6903 0.039 Uiso 1 1 calc R
H19B H 1.2609 0.8121 0.7179 0.039 Uiso 1 1 calc R
H19C H 1.1009 0.7669 0.7208 0.039 Uiso 1 1 calc R
C41 C 1.16208(18) 0.50183(12) 0.83686(7) 0.0268(3) Uani 1 1 d .
H21A H 1.1335 0.5265 0.8745 0.032 Uiso 1 1 calc R
H21B H 1.2665 0.4846 0.8346 0.032 Uiso 1 1 calc R
C42 C 1.07747(19) 0.40519(13) 0.83481(8) 0.0292(3) Uani 1 1 d .
H33A H 0.9740 0.4215 0.8398 0.044 Uiso 1 1 calc R
H33B H 1.1005 0.3469 0.8668 0.044 Uiso 1 1 calc R
H33C H 1.1023 0.3837 0.7965 0.044 Uiso 1 1 calc R
O2 O 0.74358(11) 0.54876(8) 0.82645(5) 0.0227(2) Uani 1 1 d .
C43 C 0.69238(17) 0.61159(13) 0.86971(7) 0.0265(3) Uani 1 1 d .
H35A H 0.6735 0.5650 0.9092 0.032 Uiso 1 1 calc R
H35B H 0.6009 0.6477 0.8592 0.032 Uiso 1 1 calc R
C44 C 0.8038(2) 0.69250(15) 0.87128(9) 0.0358(4) Uani 1 1 d .
H34A H 0.8922 0.6562 0.8839 0.054 Uiso 1 1 calc R
H34B H 0.7675 0.7380 0.8993 0.054 Uiso 1 1 calc R
H34C H 0.8249 0.7364 0.8316 0.054 Uiso 1 1 calc R
C45 C 0.64623(17) 0.46526(12) 0.82498(8) 0.0280(3) Uani 1 1 d .
H36A H 0.5478 0.4948 0.8209 0.034 Uiso 1 1 calc R
H36B H 0.6430 0.4121 0.8625 0.034 Uiso 1 1 calc R
C46 C 0.6955(2) 0.41255(13) 0.77359(8) 0.0324(3) Uani 1 1 d .
H37A H 0.6959 0.4650 0.7365 0.049 Uiso 1 1 calc R
H37B H 0.6296 0.3542 0.7730 0.049 Uiso 1 1 calc R
H37C H 0.7933 0.3840 0.7776 0.049 Uiso 1 1 calc R
O3 O 0.84475(12) 0.66345(9) 0.65657(5) 0.0265(2) Uani 1 1 d .
C47 C 0.9424(2) 0.6766(2) 0.60403(9) 0.0500(5) Uani 1 1 d .
H39A H 0.9909 0.7466 0.5975 0.060 Uiso 1 1 calc R
H39B H 0.8888 0.6747 0.5696 0.060 Uiso 1 1 calc R
C48 C 1.0522(2) 0.58965(17) 0.60941(9) 0.0392(4) Uani 1 1 d .
H38A H 1.1042 0.5912 0.6439 0.059 Uiso 1 1 calc R
H38B H 1.1207 0.5999 0.5735 0.059 Uiso 1 1 calc R
H38C H 1.0040 0.5206 0.6145 0.059 Uiso 1 1 calc R
C49 C 0.7308(2) 0.74135(14) 0.65129(9) 0.0351(4) Uani 1 1 d .
H40A H 0.6752 0.7330 0.6184 0.042 Uiso 1 1 calc R
H40B H 0.7726 0.8140 0.6422 0.042 Uiso 1 1 calc R
C50 C 0.6327(2) 0.72738(17) 0.70800(9) 0.0421(4) Uani 1 1 d .
H53A H 0.5925 0.6551 0.7171 0.063 Uiso 1 1 calc R
H53B H 0.5540 0.7797 0.7038 0.063 Uiso 1 1 calc R
H53C H 0.6875 0.7382 0.7402 0.063 Uiso 1 1 calc R

loop_
_atom_site_aniso_label
_atom_site_aniso_U_11
_atom_site_aniso_U_22
_atom_site_aniso_U_33
_atom_site_aniso_U_23
_atom_site_aniso_U_13
_atom_site_aniso_U_12
N1 0.0198(5) 0.0149(5) 0.0177(5) -0.0024(4) 0.0038(4) -0.0005(4)
N2 0.0177(5) 0.0176(5) 0.0148(5) -0.0021(4) -0.0009(4) 0.0001(4)
N3 0.0166(5) 0.0174(5) 0.0161(5) -0.0017(4) -0.0001(4) 0.0005(4)
B1 0.0186(6) 0.0142(6) 0.0136(6) -0.0008(5) -0.0001(5) -0.0001(5)
B2 0.0135(6) 0.0152(6) 0.0135(6) -0.0021(5) -0.0004(5) 0.0000(4)
C1 0.0143(5) 0.0167(5) 0.0147(5) -0.0047(4) -0.0023(4) 0.0019(4)
C2 0.0138(5) 0.0138(5) 0.0168(6) -0.0021(4) -0.0034(4) 0.0004(4)
C3 0.0303(7) 0.0139(5) 0.0147(6) -0.0003(4) -0.0017(5) 0.0000(5)
C4 0.0384(8) 0.0177(6) 0.0184(6) 0.0013(5) -0.0093(6) -0.0032(5)
C5 0.0543(10) 0.0201(7) 0.0232(7) 0.0019(5) -0.0179(7) -0.0056(6)
C6 0.0738(13) 0.0172(6) 0.0194(7) -0.0019(5) -0.0161(8) 0.0025(7)
C7 0.0645(12) 0.0227(7) 0.0153(7) -0.0015(5) 0.0036(7) 0.0102(7)
C8 0.0407(8) 0.0208(6) 0.0165(6) -0.0007(5) 0.0016(6) 0.0049(6)
C9 0.0154(5) 0.0157(5) 0.0157(6) -0.0025(4) -0.0033(4) 0.0006(4)
C10 0.0174(6) 0.0185(6) 0.0179(6) -0.0035(5) -0.0006(5) -0.0008(4)
C11 0.0193(6) 0.0225(6) 0.0278(7) -0.0099(5) 0.0006(5) 0.0031(5)
C12 0.0225(6) 0.0165(6) 0.0307(7) -0.0063(5) -0.0063(5) 0.0051(5)
C13 0.0270(7) 0.0158(6) 0.0222(6) -0.0001(5) -0.0055(5) 0.0013(5)
C14 0.0225(6) 0.0172(6) 0.0181(6) -0.0022(5) -0.0008(5) 0.0019(5)
C15 0.0172(6) 0.0173(6) 0.0161(6) 0.0004(4) 0.0013(4) 0.0027(4)
C16 0.0171(6) 0.0216(6) 0.0248(7) -0.0012(5) -0.0023(5) 0.0021(5)
C17 0.0187(6) 0.0346(8) 0.0292(8) -0.0004(6) -0.0046(6) -0.0010(6)
C18 0.0159(6) 0.0426(9) 0.0257(7) 0.0070(6) -0.0010(5) 0.0086(6)
C19 0.0269(7) 0.0272(7) 0.0257(7) 0.0052(6) 0.0048(6) 0.0137(6)
C20 0.0242(6) 0.0190(6) 0.0202(6) 0.0011(5) 0.0040(5) 0.0044(5)
C21 0.0124(5) 0.0158(5) 0.0180(6) -0.0035(4) -0.0002(4) -0.0005(4)
C22 0.0160(5) 0.0186(6) 0.0227(6) -0.0012(5) -0.0012(5) -0.0015(4)
C23 0.0171(6) 0.0180(6) 0.0374(8) -0.0029(6) -0.0015(5) -0.0044(5)
C24 0.0151(6) 0.0238(6) 0.0406(9) -0.0146(6) -0.0076(6) -0.0015(5)
C25 0.0145(5) 0.0268(7) 0.0244(7) -0.0111(5) -0.0049(5) 0.0019(5)
C26 0.0130(5) 0.0182(6) 0.0198(6) -0.0051(5) -0.0010(4) 0.0006(4)
C27 0.0150(5) 0.0146(5) 0.0133(5) -0.0034(4) -0.0025(4) 0.0000(4)
C28 0.0162(5) 0.0165(5) 0.0150(5) -0.0028(4) -0.0017(4) 0.0015(4)
C29 0.0181(6) 0.0188(6) 0.0168(6) -0.0013(5) -0.0003(5) -0.0039(4)
C30 0.0250(6) 0.0144(5) 0.0199(6) -0.0004(5) -0.0055(5) -0.0020(5)
C31 0.0186(6) 0.0160(5) 0.0242(6) -0.0045(5) -0.0061(5) 0.0040(4)
C32 0.0145(5) 0.0180(6) 0.0179(6) -0.0038(5) -0.0019(4) -0.0001(4)
C33 0.0149(5) 0.0150(5) 0.0134(5) -0.0007(4) -0.0005(4) -0.0003(4)
C34 0.0172(5) 0.0174(5) 0.0154(6) -0.0033(4) -0.0005(4) 0.0004(4)
C35 0.0181(6) 0.0256(6) 0.0158(6) -0.0034(5) -0.0044(5) -0.0024(5)
C36 0.0157(6) 0.0263(6) 0.0185(6) 0.0008(5) -0.0049(5) 0.0029(5)
C37 0.0184(6) 0.0179(6) 0.0182(6) -0.0007(5) -0.0014(5) 0.0035(4)
C38 0.0170(5) 0.0156(5) 0.0144(5) -0.0014(4) -0.0025(4) -0.0003(4)
F1 0.0260(4) 0.0399(5) 0.0260(5) -0.0004(4) -0.0076(4) -0.0052(4)
F2 0.0609(7) 0.0391(6) 0.0362(6) 0.0029(5) -0.0289(6) -0.0148(5)
F3 0.1044(11) 0.0314(5) 0.0225(5) -0.0097(4) -0.0247(6) 0.0062(6)
F4 0.0826(10) 0.0527(7) 0.0197(5) -0.0105(5) 0.0087(5) 0.0218(7)
F5 0.0359(5) 0.0429(6) 0.0226(5) -0.0022(4) 0.0098(4) 0.0070(4)
F6 0.0325(5) 0.0217(4) 0.0206(4) -0.0036(3) 0.0093(3) -0.0026(3)
F7 0.0363(5) 0.0300(5) 0.0415(6) -0.0149(4) 0.0144(4) 0.0049(4)
F8 0.0344(5) 0.0172(4) 0.0467(6) -0.0081(4) -0.0050(4) 0.0089(4)
F9 0.0484(6) 0.0167(4) 0.0280(5) 0.0049(3) -0.0009(4) 0.0010(4)
F10 0.0393(5) 0.0196(4) 0.0233(4) -0.0001(3) 0.0128(4) 0.0011(4)
F11 0.0225(4) 0.0205(4) 0.0478(6) -0.0091(4) -0.0118(4) 0.0013(3)
F12 0.0256(5) 0.0473(6) 0.0526(7) -0.0072(5) -0.0172(5) -0.0056(4)
F13 0.0195(4) 0.0631(7) 0.0408(6) 0.0094(5) -0.0077(4) 0.0131(5)
F14 0.0423(6) 0.0330(5) 0.0429(6) 0.0048(4) 0.0026(5) 0.0249(5)
F15 0.0384(5) 0.0168(4) 0.0316(5) -0.0049(3) 0.0004(4) 0.0057(3)
F16 0.0305(5) 0.0204(4) 0.0229(4) 0.0039(3) -0.0032(3) -0.0047(3)
F17 0.0324(5) 0.0186(4) 0.0538(7) 0.0021(4) -0.0072(5) -0.0110(4)
F18 0.0319(5) 0.0296(5) 0.0578(7) -0.0188(5) -0.0176(5) -0.0064(4)
F19 0.0272(4) 0.0366(5) 0.0261(5) -0.0142(4) -0.0109(4) 0.0019(4)
F20 0.0270(4) 0.0219(4) 0.0157(4) -0.0018(3) -0.0034(3) -0.0039(3)
F21 0.0177(4) 0.0225(4) 0.0228(4) 0.0009(3) 0.0054(3) 0.0051(3)
F22 0.0225(4) 0.0251(4) 0.0255(4) 0.0032(3) 0.0047(3) -0.0050(3)
F23 0.0331(5) 0.0154(4) 0.0344(5) 0.0051(3) -0.0074(4) -0.0027(3)
F24 0.0236(4) 0.0197(4) 0.0420(5) -0.0026(4) -0.0056(4) 0.0085(3)
F25 0.0133(4) 0.0244(4) 0.0296(4) -0.0003(3) 0.0012(3) 0.0023(3)
F26 0.0214(4) 0.0232(4) 0.0249(4) -0.0124(3) -0.0036(3) 0.0022(3)
F27 0.0230(4) 0.0362(5) 0.0246(4) -0.0107(4) -0.0095(3) -0.0028(4)
F28 0.0193(4) 0.0390(5) 0.0313(5) -0.0055(4) -0.0116(4) 0.0087(4)
F29 0.0244(4) 0.0221(4) 0.0297(5) -0.0057(3) -0.0041(3) 0.0103(3)
F30 0.0196(4) 0.0207(4) 0.0225(4) -0.0097(3) -0.0043(3) 0.0018(3)
Ag 0.01906(5) 0.02921(6) 0.02303(6) 0.00156(4) -0.00448(4) 0.00042(4)
O1 0.0205(4) 0.0192(4) 0.0211(5) -0.0018(4) -0.0057(4) 0.0011(3)
C39 0.0252(7) 0.0219(6) 0.0313(8) -0.0062(6) -0.0084(6) 0.0001(5)
C40 0.0303(7) 0.0188(6) 0.0281(7) -0.0049(5) -0.0014(6) -0.0003(5)
C41 0.0302(7) 0.0252(7) 0.0247(7) 0.0007(6) -0.0112(6) 0.0026(6)
C42 0.0340(8) 0.0245(7) 0.0275(8) 0.0009(6) -0.0067(6) -0.0003(6)
O2 0.0189(4) 0.0222(5) 0.0269(5) -0.0059(4) 0.0013(4) -0.0055(4)
C43 0.0236(7) 0.0280(7) 0.0276(7) -0.0070(6) 0.0011(6) 0.0016(5)
C44 0.0392(9) 0.0353(9) 0.0372(9) -0.0169(7) -0.0041(7) -0.0049(7)
C45 0.0217(7) 0.0235(7) 0.0376(9) -0.0019(6) -0.0038(6) -0.0078(5)
C46 0.0374(9) 0.0265(7) 0.0359(9) -0.0062(6) -0.0134(7) -0.0059(6)
O3 0.0276(5) 0.0263(5) 0.0235(5) 0.0022(4) -0.0064(4) 0.0000(4)
C47 0.0416(11) 0.0687(14) 0.0289(9) 0.0117(9) 0.0054(8) 0.0059(10)
C48 0.0352(9) 0.0461(10) 0.0353(9) -0.0104(8) 0.0063(7) -0.0081(8)
C49 0.0354(9) 0.0266(7) 0.0405(10) 0.0050(7) -0.0130(7) 0.0049(6)
C50 0.0451(10) 0.0419(10) 0.0394(10) -0.0068(8) -0.0115(8) 0.0217(8)

loop_
_atom_type_symbol
_atom_type_description
_atom_type_scat_dispersion_real
_atom_type_scat_dispersion_imag
_atom_type_scat_source
C C 0.0033 0.0016 'International Tables Vol C Tables 4.2.6.8 and 6.1.1.4'
B B 0.0013 0.0007 'International Tables Vol C Tables 4.2.6.8 and 6.1.1.4'
N N 0.0061 0.0033 'International Tables Vol C Tables 4.2.6.8 and 6.1.1.4'
F F 0.0171 0.0103 'International Tables Vol C Tables 4.2.6.8 and 6.1.1.4'
Ag Ag -0.8971 1.1015 'International Tables Vol C Tables 4.2.6.8 and 6.1.1.4'
O O 0.0106 0.0060 'International Tables Vol C Tables 4.2.6.8 and 6.1.1.4'
H H 0.0000 0.0000 'International Tables Vol C Tables 4.2.6.8 and 6.1.1.4'

loop_
_geom_angle_atom_site_label_1
_geom_angle_atom_site_label_2
_geom_angle_atom_site_label_3
_geom_angle
C2 N1 C1 123.07(12)
C1 N2 B1 172.11(13)
C2 N3 B2 169.57(13)
N2 B1 C9 110.46(11)
N2 B1 C15 102.84(10)
C9 B1 C15 113.70(11)
N2 B1 C3 104.66(11)
C9 B1 C3 108.44(11)
C15 B1 C3 116.16(11)
N3 B2 C21 105.47(10)
N3 B2 C27 107.49(10)
C21 B2 C27 113.12(11)
N3 B2 C33 104.54(10)
C21 B2 C33 113.38(10)
C27 B2 C33 112.05(10)
N2 C1 N1 174.27(14)
N3 C2 N1 172.46(14)
C8 C3 C4 114.01(14)
C8 C3 B1 126.53(14)
C4 C3 B1 119.46(13)
F1 C4 C3 119.59(13)
F1 C4 C5 116.05(15)
C3 C4 C5 124.36(16)
F2 C5 C6 119.90(15)
F2 C5 C4 121.09(18)
C6 C5 C4 119.01(17)
F3 C6 C7 120.32(18)
F3 C6 C5 120.25(19)
C7 C6 C5 119.43(15)
F4 C7 C6 119.71(17)
F4 C7 C8 120.23(19)
C6 C7 C8 120.05(17)
F5 C8 C3 120.08(14)
F5 C8 C7 116.81(15)
C3 C8 C7 123.11(17)
C10 C9 C14 114.50(12)
C10 C9 B1 126.18(12)
C14 C9 B1 119.32(11)
F6 C10 C11 115.79(12)
F6 C10 C9 121.19(12)
C11 C10 C9 123.00(13)
F7 C11 C12 119.68(13)
F7 C11 C10 120.35(14)
C12 C11 C10 119.95(13)
F8 C12 C11 120.49(14)
F8 C12 C13 119.95(14)
C11 C12 C13 119.55(13)
F9 C13 C12 120.07(13)
F9 C13 C14 121.23(14)
C12 C13 C14 118.70(14)
F10 C14 C13 116.05(13)
F10 C14 C9 119.61(12)
C13 C14 C9 124.30(13)
C16 C15 C20 113.70(13)
C16 C15 B1 126.62(12)
C20 C15 B1 119.41(12)
F11 C16 C15 121.09(12)
F11 C16 C17 114.87(13)
C15 C16 C17 124.04(14)
F12 C17 C18 119.95(14)
F12 C17 C16 120.53(15)
C18 C17 C16 119.51(15)
F13 C18 C17 120.15(17)
F13 C18 C19 120.77(15)
C17 C18 C19 119.08(14)
F14 C19 C18 119.71(15)
F14 C19 C20 120.54(17)
C18 C19 C20 119.73(14)
F15 C20 C19 117.04(13)
F15 C20 C15 119.03(13)
C19 C20 C15 123.92(15)
C22 C21 C26 114.29(12)
C22 C21 B2 118.95(12)
C26 C21 B2 126.74(12)
F16 C22 C23 116.84(13)
F16 C22 C21 119.74(12)
C23 C22 C21 123.39(14)
F17 C23 C22 119.84(15)
F17 C23 C24 120.20(13)
C22 C23 C24 119.94(14)
F18 C24 C25 119.98(15)
F18 C24 C23 120.66(14)
C25 C24 C23 119.35(13)
F19 C25 C24 120.27(13)
F19 C25 C26 120.80(13)
C24 C25 C26 118.91(14)
F20 C26 C25 114.65(12)
F20 C26 C21 121.22(11)
C25 C26 C21 124.13(13)
C28 C27 C32 113.63(12)
C28 C27 B2 122.80(11)
C32 C27 B2 123.51(11)
F21 C28 C27 120.32(11)
F21 C28 C29 115.55(12)
C27 C28 C29 124.12(12)
F22 C29 C30 119.90(12)
F22 C29 C28 120.35(12)
C30 C29 C28 119.76(12)
F23 C30 C29 120.77(13)
F23 C30 C31 120.52(13)
C29 C30 C31 118.70(12)
F24 C31 C30 119.25(12)
F24 C31 C32 121.08(13)
C30 C31 C32 119.67(12)
F25 C32 C31 115.91(12)
F25 C32 C27 119.97(12)
C31 C32 C27 124.11(12)
C38 C33 C34 113.83(12)
C38 C33 B2 126.11(11)
C34 C33 B2 120.03(11)
F26 C34 C35 115.93(12)
F26 C34 C33 119.38(11)
C35 C34 C33 124.67(12)
F27 C35 C36 119.90(12)
F27 C35 C34 121.08(13)
C36 C35 C34 119.02(13)
F28 C36 C35 120.23(13)
F28 C36 C37 120.85(13)
C35 C36 C37 118.92(12)
F29 C37 C36 119.82(12)
F29 C37 C38 120.03(12)
C36 C37 C38 120.14(12)
F30 C38 C33 120.89(11)
F30 C38 C37 115.68(11)
C33 C38 C37 123.41(12)
O1 Ag O3 137.45(5)
O1 Ag O2 105.30(4)
O3 Ag O2 117.00(4)
C39 O1 C41 113.12(12)
C39 O1 Ag 119.01(9)
C41 O1 Ag 123.53(9)
O1 C39 C40 108.25(12)
O1 C39 H20A 110.0
C40 C39 H20A 110.0
O1 C39 H20B 110.0
C40 C39 H20B 110.0
H20A C39 H20B 108.4
C39 C40 H19A 109.5
C39 C40 H19B 109.5
H19A C40 H19B 109.5
C39 C40 H19C 109.5
H19A C40 H19C 109.5
H19B C40 H19C 109.5
O1 C41 C42 108.60(13)
O1 C41 H21A 110.0
C42 C41 H21A 110.0
O1 C41 H21B 110.0
C42 C41 H21B 110.0
H21A C41 H21B 108.4
C41 C42 H33A 109.5
C41 C42 H33B 109.5
H33A C42 H33B 109.5
C41 C42 H33C 109.5
H33A C42 H33C 109.5
H33B C42 H33C 109.5
C45 O2 C43 112.22(12)
C45 O2 Ag 119.71(10)
C43 O2 Ag 125.52(9)
O2 C43 C44 109.04(13)
O2 C43 H35A 109.9
C44 C43 H35A 109.9
O2 C43 H35B 109.9
C44 C43 H35B 109.9
H35A C43 H35B 108.3
C43 C44 H34A 109.5
C43 C44 H34B 109.5
H34A C44 H34B 109.5
C43 C44 H34C 109.5
H34A C44 H34C 109.5
H34B C44 H34C 109.5
O2 C45 C46 109.46(13)
O2 C45 H36A 109.8
C46 C45 H36A 109.8
O2 C45 H36B 109.8
C46 C45 H36B 109.8
H36A C45 H36B 108.2
C45 C46 H37A 109.5
C45 C46 H37B 109.5
H37A C46 H37B 109.5
C45 C46 H37C 109.5
H37A C46 H37C 109.5
H37B C46 H37C 109.5
C47 O3 C49 111.27(14)
C47 O3 Ag 121.05(11)
C49 O3 Ag 119.54(11)
O3 C47 C48 109.70(16)
O3 C47 H39A 109.7
C48 C47 H39A 109.7
O3 C47 H39B 109.7
C48 C47 H39B 109.7
H39A C47 H39B 108.2
C47 C48 H38A 109.5
C47 C48 H38B 109.5
H38A C48 H38B 109.5
C47 C48 H38C 109.5
H38A C48 H38C 109.5
H38B C48 H38C 109.5
O3 C49 C50 109.84(14)
O3 C49 H40A 109.7
C50 C49 H40A 109.7
O3 C49 H40B 109.7
C50 C49 H40B 109.7
H40A C49 H40B 108.2
C49 C50 H53A 109.5
C49 C50 H53B 109.5
H53A C50 H53B 109.5
C49 C50 H53C 109.5
H53A C50 H53C 109.5
H53B C50 H53C 109.5

loop_
_geom_bond_atom_site_label_1
_geom_bond_atom_site_label_2
_geom_bond_distance
N1 C2 1.2846(17)
N1 C1 1.2898(17)
N2 C1 1.1420(18)
N2 B1 1.5561(19)
N3 C2 1.1448(18)
N3 B2 1.5641(18)
B1 C9 1.6240(19)
B1 C15 1.634(2)
B1 C3 1.646(2)
B2 C21 1.6305(19)
B2 C27 1.6319(19)
B2 C33 1.6413(19)
C3 C8 1.376(2)
C3 C4 1.389(2)
C4 F1 1.338(2)
C4 C5 1.390(2)
C5 F2 1.338(2)
C5 C6 1.366(3)
C6 F3 1.3528(19)
C6 C7 1.362(3)
C7 F4 1.332(2)
C7 C8 1.403(2)
C8 F5 1.338(2)
C9 C10 1.3839(18)
C9 C14 1.3866(19)
C10 F6 1.3427(16)
C10 C11 1.3807(19)
C11 F7 1.3401(17)
C11 C12 1.372(2)
C12 F8 1.3365(16)
C12 C13 1.374(2)
C13 F9 1.3408(17)
C13 C14 1.3776(19)
C14 F10 1.3448(16)
C15 C16 1.383(2)
C15 C20 1.3891(18)
C16 F11 1.3436(16)
C16 C17 1.387(2)
C17 F12 1.340(2)
C17 C18 1.369(2)
C18 F13 1.3378(18)
C18 C19 1.370(3)
C19 F14 1.3338(17)
C19 C20 1.380(2)
C20 F15 1.3405(19)
C21 C22 1.3872(19)
C21 C26 1.3953(19)
C22 F16 1.3571(17)
C22 C23 1.375(2)
C23 F17 1.3388(18)
C23 C24 1.387(2)
C24 F18 1.3355(16)
C24 C25 1.372(2)
C25 F19 1.3511(17)
C25 C26 1.3847(19)
C26 F20 1.3467(16)
C27 C28 1.3810(18)
C27 C32 1.3866(18)
C28 F21 1.3382(15)
C28 C29 1.3837(19)
C29 F22 1.3309(16)
C29 C30 1.371(2)
C30 F23 1.3355(16)
C30 C31 1.374(2)
C31 F24 1.3357(15)
C31 C32 1.3808(19)
C32 F25 1.3414(16)
C33 C38 1.3839(18)
C33 C34 1.3934(18)
C34 F26 1.3437(15)
C34 C35 1.3805(19)
C35 F27 1.3445(16)
C35 C36 1.376(2)
C36 F28 1.3364(15)
C36 C37 1.379(2)
C37 F29 1.3347(16)
C37 C38 1.3863(18)
C38 F30 1.3464(15)
Ag O1 2.2664(11)
Ag O3 2.2742(13)
Ag O2 2.3406(13)
O1 C39 1.4244(18)
O1 C41 1.4392(18)
C39 C40 1.511(2)
C39 H20A 0.9900
C39 H20B 0.9900
C40 H19A 0.9800
C40 H19B 0.9800
C40 H19C 0.9800
C41 C42 1.492(2)
C41 H21A 0.9900
C41 H21B 0.9900
C42 H33A 0.9800
C42 H33B 0.9800
C42 H33C 0.9800
O2 C45 1.4241(18)
O2 C43 1.4343(19)
C43 C44 1.490(2)
C43 H35A 0.9900
C43 H35B 0.9900
C44 H34A 0.9800
C44 H34B 0.9800
C44 H34C 0.9800
C45 C46 1.500(3)
C45 H36A 0.9900
C45 H36B 0.9900
C46 H37A 0.9800
C46 H37B 0.9800
C46 H37C 0.9800
O3 C47 1.419(2)
O3 C49 1.436(2)
C47 C48 1.488(3)
C47 H39A 0.9900
C47 H39B 0.9900
C48 H38A 0.9800
C48 H38B 0.9800
C48 H38C 0.9800
C49 C50 1.496(3)
C49 H40A 0.9900
C49 H40B 0.9900
C50 H53A 0.9800
C50 H53B 0.9800
C50 H53C 0.9800

loop_
_geom_torsion_atom_site_label_1
_geom_torsion_atom_site_label_2
_geom_torsion_atom_site_label_3
_geom_torsion_atom_site_label_4
_geom_torsion
C1 N2 B1 C9 178(73)
C1 N2 B1 C15 56.1(10)
C1 N2 B1 C3 -65.7(10)
C2 N3 B2 C21 30.6(7)
C2 N3 B2 C27 151.6(7)
C2 N3 B2 C33 -89.2(7)
B1 N2 C1 N1 21(2)
C2 N1 C1 N2 179(100)
B2 N3 C2 N1 -165.9(8)
C1 N1 C2 N3 -176.8(10)
N2 B1 C3 C8 128.45(14)
C9 B1 C3 C8 -113.64(15)
C15 B1 C3 C8 15.84(19)
N2 B1 C3 C4 -51.24(15)
C9 B1 C3 C4 66.68(15)
C15 B1 C3 C4 -163.84(12)
C8 C3 C4 F1 178.24(13)
B1 C3 C4 F1 -2.04(19)
C8 C3 C4 C5 -2.0(2)
B1 C3 C4 C5 177.71(13)
F1 C4 C5 F2 1.3(2)
C3 C4 C5 F2 -178.41(14)
F1 C4 C5 C6 -179.31(13)
C3 C4 C5 C6 0.9(2)
F2 C5 C6 F3 -0.3(2)
C4 C5 C6 F3 -179.64(14)
F2 C5 C6 C7 179.74(14)
C4 C5 C6 C7 0.4(2)
F3 C6 C7 F4 -0.5(2)
C5 C6 C7 F4 179.42(15)
F3 C6 C7 C8 179.58(14)
C5 C6 C7 C8 -0.5(2)
C4 C3 C8 F5 -177.76(13)
B1 C3 C8 F5 2.5(2)
C4 C3 C8 C7 1.9(2)
B1 C3 C8 C7 -177.78(13)
F4 C7 C8 F5 -1.0(2)
C6 C7 C8 F5 178.90(14)
F4 C7 C8 C3 179.33(14)
C6 C7 C8 C3 -0.8(2)
N2 B1 C9 C10 -14.05(18)
C15 B1 C9 C10 100.96(15)
C3 B1 C9 C10 -128.20(14)
N2 B1 C9 C14 167.16(12)
C15 B1 C9 C14 -77.82(15)
C3 B1 C9 C14 53.01(16)
C14 C9 C10 F6 177.43(12)
B1 C9 C10 F6 -1.4(2)
C14 C9 C10 C11 -0.7(2)
B1 C9 C10 C11 -179.52(13)
F6 C10 C11 F7 0.7(2)
C9 C10 C11 F7 178.91(13)
F6 C10 C11 C12 -177.82(13)
C9 C10 C11 C12 0.4(2)
F7 C11 C12 F8 1.1(2)
C10 C11 C12 F8 179.62(13)
F7 C11 C12 C13 -178.03(14)
C10 C11 C12 C13 0.5(2)
F8 C12 C13 F9 -0.7(2)
C11 C12 C13 F9 178.40(14)
F8 C12 C13 C14 179.86(13)
C11 C12 C13 C14 -1.0(2)
F9 C13 C14 F10 -1.1(2)
C12 C13 C14 F10 178.36(13)
F9 C13 C14 C9 -178.70(13)
C12 C13 C14 C9 0.7(2)
C10 C9 C14 F10 -177.43(12)
B1 C9 C14 F10 1.49(19)
C10 C9 C14 C13 0.1(2)
B1 C9 C14 C13 179.05(13)
N2 B1 C15 C16 118.70(14)
C9 B1 C15 C16 -0.75(19)
C3 B1 C15 C16 -127.65(15)
N2 B1 C15 C20 -54.94(15)
C9 B1 C15 C20 -174.38(12)
C3 B1 C15 C20 58.71(16)
C20 C15 C16 F11 -179.32(13)
B1 C15 C16 F11 6.7(2)
C20 C15 C16 C17 0.9(2)
B1 C15 C16 C17 -173.00(14)
F11 C16 C17 F12 -0.2(2)
C15 C16 C17 F12 179.54(14)
F11 C16 C17 C18 -179.51(14)
C15 C16 C17 C18 0.2(2)
F12 C17 C18 F13 -0.7(2)
C16 C17 C18 F13 178.58(14)
F12 C17 C18 C19 179.65(15)
C16 C17 C18 C19 -1.0(2)
F13 C18 C19 F14 0.0(2)
C17 C18 C19 F14 179.59(15)
F13 C18 C19 C20 -179.02(14)
C17 C18 C19 C20 0.6(2)
F14 C19 C20 F15 0.6(2)
C18 C19 C20 F15 179.60(14)
F14 C19 C20 C15 -178.28(14)
C18 C19 C20 C15 0.7(2)
C16 C15 C20 F15 179.70(12)
B1 C15 C20 F15 -5.87(19)
C16 C15 C20 C19 -1.4(2)
B1 C15 C20 C19 173.01(13)
N3 B2 C21 C22 -52.24(15)
C27 B2 C21 C22 -169.45(11)
C33 B2 C21 C22 61.56(15)
N3 B2 C21 C26 129.50(13)
C27 B2 C21 C26 12.29(17)
C33 B2 C21 C26 -116.70(14)
C26 C21 C22 F16 178.02(11)
B2 C21 C22 F16 -0.45(18)
C26 C21 C22 C23 0.25(19)
B2 C21 C22 C23 -178.22(12)
F16 C22 C23 F17 0.5(2)
C21 C22 C23 F17 178.33(13)
F16 C22 C23 C24 -177.72(13)
C21 C22 C23 C24 0.1(2)
F17 C23 C24 F18 0.3(2)
C22 C23 C24 F18 178.51(13)
F17 C23 C24 C25 -178.27(13)
C22 C23 C24 C25 0.0(2)
F18 C24 C25 F19 -0.6(2)
C23 C24 C25 F19 177.96(13)
F18 C24 C25 C26 -178.93(12)
C23 C24 C25 C26 -0.4(2)
F19 C25 C26 F20 1.36(18)
C24 C25 C26 F20 179.69(12)
F19 C25 C26 C21 -177.54(12)
C24 C25 C26 C21 0.8(2)
C22 C21 C26 F20 -179.54(11)
B2 C21 C26 F20 -1.21(19)
C22 C21 C26 C25 -0.70(19)
B2 C21 C26 C25 177.63(12)
N3 B2 C27 C28 145.13(12)
C21 B2 C27 C28 -98.85(14)
C33 B2 C27 C28 30.82(16)
N3 B2 C27 C32 -37.71(16)
C21 B2 C27 C32 78.31(15)
C33 B2 C27 C32 -152.02(12)
C32 C27 C28 F21 -178.16(11)
B2 C27 C28 F21 -0.75(19)
C32 C27 C28 C29 0.71(19)
B2 C27 C28 C29 178.13(12)
F21 C28 C29 F22 -2.20(19)
C27 C28 C29 F22 178.88(12)
F21 C28 C29 C30 178.07(12)
C27 C28 C29 C30 -0.9(2)
F22 C29 C30 F23 1.3(2)
C28 C29 C30 F23 -178.93(12)
F22 C29 C30 C31 -178.87(12)
C28 C29 C30 C31 0.9(2)
F23 C30 C31 F24 -1.1(2)
C29 C30 C31 F24 179.09(13)
F23 C30 C31 C32 178.97(12)
C29 C30 C31 C32 -0.8(2)
F24 C31 C32 F25 1.15(19)
C30 C31 C32 F25 -178.93(12)
F24 C31 C32 C27 -179.15(12)
C30 C31 C32 C27 0.8(2)
C28 C27 C32 F25 179.01(11)
B2 C27 C32 F25 1.62(19)
C28 C27 C32 C31 -0.67(19)
B2 C27 C32 C31 -178.06(12)
N3 B2 C33 C38 129.86(13)
C21 B2 C33 C38 15.51(18)
C27 B2 C33 C38 -114.02(14)
N3 B2 C33 C34 -52.48(15)
C21 B2 C33 C34 -166.83(11)
C27 B2 C33 C34 63.63(15)
C38 C33 C34 F26 178.63(11)
B2 C33 C34 F26 0.70(18)
C38 C33 C34 C35 0.11(19)
B2 C33 C34 C35 -177.82(12)
F26 C34 C35 F27 0.41(19)
C33 C34 C35 F27 178.97(12)
F26 C34 C35 C36 -179.09(12)
C33 C34 C35 C36 -0.5(2)
F27 C35 C36 F28 0.0(2)
C34 C35 C36 F28 179.47(13)
F27 C35 C36 C37 -179.15(13)
C34 C35 C36 C37 0.4(2)
F28 C36 C37 F29 -0.2(2)
C35 C36 C37 F29 178.96(12)
F28 C36 C37 C38 -178.91(12)
C35 C36 C37 C38 0.2(2)
C34 C33 C38 F30 -177.88(11)
B2 C33 C38 F30 -0.10(19)
C34 C33 C38 C37 0.48(19)
B2 C33 C38 C37 178.26(12)
F29 C37 C38 F30 -0.96(18)
C36 C37 C38 F30 177.79(12)
F29 C37 C38 C33 -179.40(12)
C36 C37 C38 C33 -0.7(2)
O3 Ag O1 C39 53.96(12)
O2 Ag O1 C39 -119.80(10)
O3 Ag O1 C41 -151.06(10)
O2 Ag O1 C41 35.19(11)
C41 O1 C39 C40 169.45(12)
Ag O1 C39 C40 -33.09(15)
C39 O1 C41 C42 -173.43(13)
Ag O1 C41 C42 30.28(17)
O1 Ag O2 C45 -124.11(10)
O3 Ag O2 C45 60.62(11)
O1 Ag O2 C43 75.46(12)
O3 Ag O2 C43 -99.81(12)
C45 O2 C43 C44 176.44(14)
Ag O2 C43 C44 -21.88(18)
C43 O2 C45 C46 172.24(13)
Ag O2 C45 C46 9.36(16)
O1 Ag O3 C47 19.52(17)
O2 Ag O3 C47 -167.25(15)
O1 Ag O3 C49 -126.36(11)
O2 Ag O3 C49 46.87(12)
C49 O3 C47 C48 -175.70(17)
Ag O3 C47 C48 35.9(2)
C47 O3 C49 C50 -178.24(18)
Ag O3 C49 C50 -29.28(19)
